data_4003561
loop_
_publ_author_name
'Flynn, Steven'
'Sanghvi, Sheel'
'Nisbet, Matthew L.'
'Griffith, Kent J.'
'Zhang, Weiguo'
'Halasyamani, P. Shiv'
'Haile, Sossina M.'
'Poeppelmeier, Kenneth R.'

_publ_section_title
;
 LiIn2SbO6: A New Rutile-Related Structure Type with Unique Ion Channels
;
_journal_name_full 'Chemistry of Materials'
_journal_paper_doi 10.1021/acs.chemmater.0c01491
_journal_year 2020
_chemical_formula_moiety '0.5(In4 O12 Sb2), Li'
_chemical_formula_sum 'In2 Li O6 Sb'
_chemical_formula_weight 454.33
_space_group_crystal_system orthorhombic
_space_group_IT_number 58
_space_group_name_Hall '-P 2 2n'
_space_group_name_H-M_alt 'P n n m'
_atom_sites_solution_primary direct
_audit_creation_date 2020-01-14
_audit_creation_method
;
Olex2 1.2
(compiled 2018.05.29 svn.r3508 for OlexSys, GUI svn.r5506)
;
_cell_angle_alpha 90
_cell_angle_beta 90
_cell_angle_gamma 90
_cell_formula_units_Z 2
_cell_length_a 5.1170(3)
_cell_length_b 5.3335(3)
_cell_length_c 8.8794(6)
_cell_measurement_reflns_used 791
_cell_measurement_temperature 500
_cell_measurement_theta_max 36.409
_cell_measurement_theta_min 4.458
_cell_volume 242.33(3)
_computing_cell_refinement 'SAINT V8.34A (Bruker, 2017)'
_computing_data_collection 'APEX2 V2017.3 (Bruker, 2017)'
_computing_data_reduction 'Bruker SAINT'
_computing_molecular_graphics 'Olex2 (Dolomanov et al., 2009)'
_computing_publication_material 'Olex2 (Dolomanov et al., 2009)'
_computing_structure_refinement 'XL (Sheldrick, 2008)'
_computing_structure_solution 'XS (Sheldrick, 2008)'
_diffrn_ambient_temperature 500.01
_diffrn_detector_area_resol_mean 8
_diffrn_measured_fraction_theta_full 1.000
_diffrn_measured_fraction_theta_max 1.000
_diffrn_measurement_device_type 'Bruker Kappa APEX CCD area detector'
_diffrn_measurement_method '\w and \f scans'
_diffrn_radiation_monochromator 'MX optics'
_diffrn_radiation_type MoK\a
_diffrn_radiation_wavelength 0.71073
_diffrn_reflns_av_R_equivalents 0.0809
_diffrn_reflns_av_unetI/netI 0.0643
_diffrn_reflns_Laue_measured_fraction_full 1.000
_diffrn_reflns_Laue_measured_fraction_max 1.000
_diffrn_reflns_limit_h_max 7
_diffrn_reflns_limit_h_min -7
_diffrn_reflns_limit_k_max 7
_diffrn_reflns_limit_k_min -7
_diffrn_reflns_limit_l_max 8
_diffrn_reflns_limit_l_min -12
_diffrn_reflns_number 2860
_diffrn_reflns_point_group_measured_fraction_full 1.000
_diffrn_reflns_point_group_measured_fraction_max 1.000
_diffrn_reflns_theta_full 25.242
_diffrn_reflns_theta_max 30.500
_diffrn_reflns_theta_min 4.458
_diffrn_source microsource
_diffrn_standards_number 0
_exptl_absorpt_coefficient_mu 14.919
_exptl_absorpt_correction_T_max 0.7471
_exptl_absorpt_correction_T_min 0.5328
_exptl_absorpt_correction_type multi-scan
_exptl_absorpt_process_details
'SADABS-2016/2 (Bruker,2016/2) was used for absorption correction. wR2(int) was 0.1171 before and 0.0793 after correction. The Ratio of minimum to maximum transmission is 0.7132. The \l/2 correction factor is Not present.'
_exptl_crystal_colour colourless
_exptl_crystal_colour_primary colourless
_exptl_crystal_density_diffrn 6.226
_exptl_crystal_description block
_exptl_crystal_F_000 400
_exptl_crystal_size_max 0.092
_exptl_crystal_size_mid 0.047
_exptl_crystal_size_min 0.037
_refine_diff_density_max 1.418
_refine_diff_density_min -1.259
_refine_diff_density_rms 0.370
_refine_ls_extinction_coef 0.030(2)
_refine_ls_extinction_expression Fc^*^=kFc[1+0.001xFc^2^\l^3^/sin(2\q)]^-1/4^
_refine_ls_extinction_method 'SHELXL-2018/3 (Sheldrick 2018)'
_refine_ls_goodness_of_fit_ref 0.968
_refine_ls_hydrogen_treatment undef
_refine_ls_matrix_type full
_refine_ls_number_parameters 32
_refine_ls_number_reflns 401
_refine_ls_number_restraints 0
_refine_ls_restrained_S_all 0.968
_refine_ls_R_factor_all 0.0317
_refine_ls_R_factor_gt 0.0260
_refine_ls_shift/su_max 0.000
_refine_ls_shift/su_mean 0.000
_refine_ls_structure_factor_coef Fsqd
_refine_ls_weighting_details 'w=1/[\s^2^(Fo^2^)] where P=(Fo^2^+2Fc^2^)/3'
_refine_ls_weighting_scheme calc
_refine_ls_wR_factor_gt 0.0659
_refine_ls_wR_factor_ref 0.0735
_reflns_Friedel_coverage 0.000
_reflns_number_gt 305
_reflns_number_total 401
_reflns_threshold_expression 'I > 2\s(I)'
_cod_data_source_file cm0c01491_si_003.cif
_cod_data_source_block work3
_cod_database_code 4003561
_shelx_shelxl_version_number 2018/3
_shelx_space_group_comment
;
The symmetry employed for this shelxl refinement is uniquely defined
by the following loop, which should always be used as a source of
symmetry information in preference to the above space-group names.
They are only intended as comments.
;
_shelx_estimated_absorpt_t_max 0.608
_shelx_estimated_absorpt_t_min 0.341
_olex2_refinement_description
;
1. Others
 Fixed Sof: Li1(0.25)
;
_olex2_submission_special_instructions 'No special instructions were received'

loop_
_space_group_symop_operation_xyz
'x, y, z'
'-x, -y, z'
'x+1/2, -y+1/2, -z+1/2'
'-x+1/2, y+1/2, -z+1/2'
'-x, -y, -z'
'x, y, -z'
'-x-1/2, y-1/2, z-1/2'
'x-1/2, -y-1/2, z-1/2'

loop_
_atom_site_label
_atom_site_type_symbol
_atom_site_fract_x
_atom_site_fract_y
_atom_site_fract_z
_atom_site_U_iso_or_equiv
_atom_site_adp_type
_atom_site_occupancy
_atom_site_site_symmetry_order
_atom_site_calc_flag
_atom_site_refinement_flags_posn
_atom_site_refinement_flags_adp
_atom_site_refinement_flags_occupancy
_atom_site_disorder_assembly
_atom_site_disorder_group
Sb1 Sb 0.500000 0.500000 0.500000 0.0074(2) Uani 1 4 d S T P . .
In1 In 0.500000 0.000000 0.29965(4) 0.0094(2) Uani 1 2 d S T P . .
O1 O 0.2801(5) 0.3362(6) 0.3432(3) 0.0155(6) Uani 1 1 d . . . . .
O2 O 0.6979(6) 0.1843(7) 0.500000 0.0126(7) Uani 1 2 d S T P . .
Li1 Li 0.049(4) 0.086(5) 0.500000 0.029(6) Uani 0.5 2 d . . . . .

loop_
_atom_site_aniso_label
_atom_site_aniso_U_11
_atom_site_aniso_U_22
_atom_site_aniso_U_33
_atom_site_aniso_U_23
_atom_site_aniso_U_13
_atom_site_aniso_U_12
Sb1 0.0080(3) 0.0074(3) 0.0069(3) 0.000 0.000 0.00037(14)
In1 0.0095(3) 0.0094(3) 0.0093(3) 0.000 0.000 -0.00072(12)
O1 0.0151(12) 0.0158(14) 0.0156(14) -0.0037(10) -0.0060(10) 0.0027(10)
O2 0.0099(15) 0.0120(18) 0.0160(18) 0.000 0.000 0.0014(14)
Li1 0.008(9) 0.037(14) 0.041(14) 0.000 0.000 0.015(8)

loop_
_atom_type_symbol
_atom_type_description
_atom_type_scat_dispersion_real
_atom_type_scat_dispersion_imag
_atom_type_scat_source
In In -0.7276 1.3100 'International Tables Vol C Tables 4.2.6.8 and 6.1.1.4'
Li Li -0.0003 0.0001 'International Tables Vol C Tables 4.2.6.8 and 6.1.1.4'
O O 0.0106 0.0060 'International Tables Vol C Tables 4.2.6.8 and 6.1.1.4'
Sb Sb -0.5866 1.5461 'International Tables Vol C Tables 4.2.6.8 and 6.1.1.4'

loop_
_geom_angle_atom_site_label_1
_geom_angle_atom_site_label_2
_geom_angle_atom_site_label_3
_geom_angle
_geom_angle_site_symmetry_1
_geom_angle_site_symmetry_3
_geom_angle_publ_flag
O1 Sb1 O1 180.0 . 5_666 ?
O1 Sb1 O1 91.33(16) 5_666 6_556 ?
O1 Sb1 O1 180.0 2_665 6_556 ?
O1 Sb1 O1 88.67(16) . 6_556 ?
O1 Sb1 O1 91.33(16) . 2_665 ?
O1 Sb1 O1 88.67(16) 5_666 2_665 ?
O2 Sb1 O1 85.14(10) . 6_556 ?
O2 Sb1 O1 94.86(10) . 2_665 ?
O2 Sb1 O1 94.86(11) 5_666 6_556 ?
O2 Sb1 O1 85.14(11) 5_666 5_666 ?
O2 Sb1 O1 85.14(11) 5_666 2_665 ?
O2 Sb1 O1 94.86(10) . 5_666 ?
O2 Sb1 O1 85.14(10) . . ?
O2 Sb1 O1 94.86(10) 5_666 . ?
O2 Sb1 O2 180.0 5_666 . ?
In1 In1 Sb1 0.000(15) 2_655 1_545 ?
In1 In1 O1 0(10) 2_655 . ?
In1 In1 O1 0(10) 2_655 2_655 ?
In1 In1 O1 0(10) 2_655 4_545 ?
In1 In1 O1 0(10) 2_655 3 ?
In1 In1 O2 0(10) 2_655 . ?
In1 In1 O2 0(10) 2_655 5_656 ?
O1 In1 Sb1 132.85(8) 3 1_545 ?
O1 In1 Sb1 37.54(6) 2_655 1_545 ?
O1 In1 Sb1 89.38(8) 4_545 1_545 ?
O1 In1 Sb1 126.39(7) . 1_545 ?
O1 In1 O1 105.84(14) 4_545 3 ?
O1 In1 O1 159.28(13) 2_655 . ?
O1 In1 O1 95.64(6) 4_545 . ?
O1 In1 O1 96.81(6) 4_545 2_655 ?
O1 In1 O1 95.64(6) 3 2_655 ?
O1 In1 O1 96.81(6) 3 . ?
O1 In1 O2 89.24(11) 2_655 . ?
O1 In1 O2 162.92(10) 3 5_656 ?
O1 In1 O2 74.43(11) 2_655 5_656 ?
O1 In1 O2 162.92(10) 4_545 . ?
O1 In1 O2 89.35(10) 3 . ?
O1 In1 O2 89.24(11) . 5_656 ?
O1 In1 O2 89.35(10) 4_545 5_656 ?
O1 In1 O2 74.43(11) . . ?
O2 In1 Sb1 37.35(9) 5_656 1_545 ?
O2 In1 Sb1 85.72(8) . 1_545 ?
O2 In1 O2 76.86(14) 5_656 . ?
Sb1 O1 In1 101.29(11) . . ?
Sb1 O1 In1 128.61(15) . 3_455 ?
Sb1 O1 In1 101.29(11) . 2_655 ?
In1 O1 In1 126.43(12) 3_455 2_655 ?
In1 O1 In1 0.000(19) . 2_655 ?
In1 O1 In1 126.43(12) 3_455 . ?
Sb1 O2 In1 98.11(11) . . ?
Sb1 O2 In1 98.11(11) . 6_556 ?
Sb1 O2 In1 98.11(11) . 5_656 ?
Sb1 O2 In1 98.11(11) . 2_655 ?
In1 O2 In1 103.14(14) 2_655 5_656 ?
In1 O2 In1 0.0 2_655 . ?
In1 O2 In1 103.14(14) . 6_556 ?
In1 O2 In1 0.000(12) 5_656 6_556 ?
In1 O2 In1 103.14(14) 2_655 6_556 ?
In1 O2 In1 103.14(14) . 5_656 ?

loop_
_geom_bond_atom_site_label_1
_geom_bond_atom_site_label_2
_geom_bond_distance
_geom_bond_site_symmetry_2
_geom_bond_publ_flag
Sb1 O1 1.992(2) 6_556 ?
Sb1 O1 1.992(2) 5_666 ?
Sb1 O1 1.992(2) . ?
Sb1 O1 1.992(2) 2_665 ?
Sb1 O2 1.965(4) 5_666 ?
Sb1 O2 1.965(4) . ?
In1 In1 0.0000(7) 2_655 ?
In1 O1 2.104(3) 4_545 ?
In1 O1 2.104(3) 3 ?
In1 O1 2.152(3) 2_655 ?
In1 O1 2.152(3) . ?
In1 O2 2.271(2) 5_656 ?
In1 O2 2.271(2) . ?
